data_2207362
loop_
_publ_author_name
'da Silva, Luiz Everson'
'Joussef, Antonio Carlos'
'Foro, Sabine'
'Schmidt, Boris'

_publ_section_title
;
 <i>N</i>-(5,7-Dibromo-8-quinolyl)-4-fluorobenzenesulfonamide
;
_journal_coeditor_code TK6273
_journal_issue 11
_journal_name_full 'Acta Crystallographica Section E'
_journal_page_first o3782
_journal_page_last o3783
_journal_paper_doi 10.1107/S160053680503271X
_journal_volume 61
_journal_year 2005
_chemical_formula_iupac 'C15 H9 Br2 F N2 O2 S'
_chemical_formula_moiety 'C15 H9 Br2 F N2 O2 S'
_chemical_formula_sum 'C15 H9 Br2 F N2 O2 S'
_chemical_formula_weight 460.12
_chemical_name_systematic
;
N-(5,7-Dibromo-8-quinolyl)-4-fluorobenzenesulfonamide
;
_space_group_IT_number 14
_symmetry_cell_setting monoclinic
_symmetry_space_group_name_Hall '-P 2ybc'
_symmetry_space_group_name_H-M 'P 1 21/c 1'
_atom_sites_solution_hydrogens geom
_atom_sites_solution_primary direct
_atom_sites_solution_secondary difmap
_audit_creation_method SHELXL97
_cell_angle_alpha 90
_cell_angle_beta 110.628(7)
_cell_angle_gamma 90
_cell_formula_units_Z 4
_cell_length_a 18.6360(10)
_cell_length_b 4.9871(7)
_cell_length_c 17.9140(10)
_cell_measurement_reflns_used 25
_cell_measurement_temperature 299(2)
_cell_measurement_theta_max 19.5
_cell_measurement_theta_min 10.1
_cell_volume 1558.2(3)
_computing_cell_refinement 'CAD-4-PC Software'
_computing_data_collection 'CAD-4-PC Software (Nonius, 1996)'
_computing_data_reduction 'REDU4 (Stoe & Cie, 1988)'
_computing_molecular_graphics 'PLATON (Spek, 2003)'
_computing_publication_material SHELXL97
_computing_structure_refinement 'SHELXL97 (Sheldrick, 1997)'
_computing_structure_solution 'SHELXS97 (Sheldrick, 1997)'
_diffrn_ambient_temperature 299(2)
_diffrn_measured_fraction_theta_full 1.000
_diffrn_measured_fraction_theta_max 1.000
_diffrn_measurement_device_type 'Nonius CAD-4'
_diffrn_measurement_method \w/2\q
_diffrn_radiation_monochromator graphite
_diffrn_radiation_source 'fine-focus sealed tube'
_diffrn_radiation_type CuK\a
_diffrn_radiation_wavelength 1.54180
_diffrn_reflns_av_R_equivalents 0.052
_diffrn_reflns_av_sigmaI/netI 0.044
_diffrn_reflns_limit_h_max 22
_diffrn_reflns_limit_h_min -21
_diffrn_reflns_limit_k_max 5
_diffrn_reflns_limit_k_min 0
_diffrn_reflns_limit_l_max 1
_diffrn_reflns_limit_l_min -21
_diffrn_reflns_number 2893
_diffrn_reflns_theta_full 66.9
_diffrn_reflns_theta_max 66.9
_diffrn_reflns_theta_min 2.5
_diffrn_standards_decay_% 10.0
_diffrn_standards_interval_time 120
_diffrn_standards_number 3
_exptl_absorpt_coefficient_mu 8.055
_exptl_absorpt_correction_T_max 0.447
_exptl_absorpt_correction_T_min 0.360
_exptl_absorpt_correction_type psi-scan
_exptl_absorpt_process_details '(North et al., 1968)'
_exptl_crystal_colour colourless
_exptl_crystal_density_diffrn 1.961
_exptl_crystal_density_method 'not measured'
_exptl_crystal_description prism
_exptl_crystal_F_000 896
_exptl_crystal_size_max 0.15
_exptl_crystal_size_mid 0.15
_exptl_crystal_size_min 0.10
_refine_diff_density_max 1.20
_refine_diff_density_min -1.44
_refine_ls_extinction_coef 0.0014(3)
_refine_ls_extinction_expression Fc^*^=kFc[1+0.001xFc^2^\l^3^/sin(2\q)]^-1/4^
_refine_ls_extinction_method 'SHELXL97 (Sheldrick, 1997)'
_refine_ls_goodness_of_fit_ref 1.03
_refine_ls_hydrogen_treatment constr
_refine_ls_matrix_type full
_refine_ls_number_parameters 209
_refine_ls_number_reflns 2760
_refine_ls_number_restraints 0
_refine_ls_restrained_S_all 1.03
_refine_ls_R_factor_all 0.080
_refine_ls_R_factor_gt 0.055
_refine_ls_shift/su_max 0.001
_refine_ls_shift/su_mean 0.000
_refine_ls_structure_factor_coef Fsqd
_refine_ls_weighting_details 'calc w = 1/[\s^2^(Fo^2^)+(0.1263P)^2^+0.7796P] where P = (Fo^2^+2Fc^2^)/3'
_refine_ls_weighting_scheme calc
_refine_ls_wR_factor_gt 0.165
_refine_ls_wR_factor_ref 0.182
_reflns_number_gt 2096
_reflns_number_total 2760
_reflns_threshold_expression I>2\s(I)
_cod_data_source_file tk6273.cif
_cod_data_source_block I
_cod_original_sg_symbol_H-M 'P 21/c'
_cod_database_code 2207362
_cod_database_fobs_code 2207362

loop_
_symmetry_equiv_pos_as_xyz
'x, y, z'
'-x, y+1/2, -z+1/2'
'-x, -y, -z'
'x, -y-1/2, z-1/2'

loop_
_atom_site_label
_atom_site_fract_x
_atom_site_fract_y
_atom_site_fract_z
_atom_site_U_iso_or_equiv
_atom_site_adp_type
_atom_site_calc_flag
_atom_site_refinement_flags
_atom_site_occupancy
_atom_site_type_symbol
C1 0.3109(3) 0.3453(13) 0.2784(3) 0.0291(13) Uani d . 1 C
C2 0.3688(3) 0.1628(14) 0.3070(4) 0.0363(14) Uani d . 1 C
C3 0.4067(4) 0.0486(14) 0.2586(3) 0.0350(14) Uani d . 1 C
H3 0.4454 -0.0769 0.2798 0.042 Uiso calc R 1 H
C4 0.3857(4) 0.1245(15) 0.1801(3) 0.0369(15) Uani d . 1 C
C5 0.3278(3) 0.3180(13) 0.1472(3) 0.0318(13) Uani d . 1 C
C6 0.3028(4) 0.4051(16) 0.0666(4) 0.0423(16) Uani d . 1 C
H6 0.3230 0.3286 0.0309 0.051 Uiso calc R 1 H
C7 0.2488(5) 0.6026(17) 0.0422(4) 0.0489(18) Uani d . 1 C
H7 0.2316 0.6621 -0.0103 0.059 Uiso calc R 1 H
C8 0.2197(4) 0.7131(16) 0.0965(4) 0.0450(17) Uani d . 1 C
H8 0.1846 0.8522 0.0789 0.054 Uiso calc R 1 H
C9 0.2915(3) 0.4342(12) 0.1971(3) 0.0274(12) Uani d . 1 C
C10 0.1220(3) 0.3175(12) 0.2432(3) 0.0285(12) Uani d . 1 C
C11 0.1171(4) 0.1368(14) 0.1828(4) 0.0395(15) Uani d . 1 C
H11 0.1539 0.0033 0.1906 0.047 Uiso calc R 1 H
C12 0.0565(4) 0.1576(18) 0.1104(4) 0.054(2) Uani d . 1 C
H12 0.0524 0.0399 0.0689 0.065 Uiso calc R 1 H
C13 0.0038(4) 0.3529(18) 0.1018(4) 0.0488(18) Uani d . 1 C
C14 0.0069(4) 0.5364(16) 0.1592(4) 0.0469(18) Uani d . 1 C
H14 -0.0303 0.6690 0.1503 0.056 Uiso calc R 1 H
C15 0.0677(4) 0.5186(14) 0.2316(4) 0.0392(15) Uani d . 1 C
H15 0.0720 0.6412 0.2721 0.047 Uiso calc R 1 H
N1 0.2719(3) 0.4539(10) 0.3273(3) 0.0289(11) Uani d . 1 N
H1N 0.2867 0.6022 0.3525 0.035 Uiso calc R 1 H
N2 0.2383(3) 0.6353(11) 0.1720(3) 0.0337(11) Uani d . 1 N
O1 0.1770(3) 0.4244(10) 0.3930(3) 0.0420(11) Uani d . 1 O
O2 0.2197(3) 0.0124(9) 0.3440(3) 0.0386(11) Uani d . 1 O
F1 -0.0555(3) 0.3715(13) 0.0311(3) 0.0748(15) Uani d . 1 F
S1 0.19858(8) 0.2892(3) 0.33421(8) 0.0289(4) Uani d . 1 S
Br1 0.40670(5) 0.0576(2) 0.41500(4) 0.0569(4) Uani d . 1 Br
Br2 0.43889(5) -0.0230(2) 0.11818(5) 0.0560(3) Uani d . 1 Br

loop_
_atom_site_aniso_label
_atom_site_aniso_U_11
_atom_site_aniso_U_22
_atom_site_aniso_U_33
_atom_site_aniso_U_12
_atom_site_aniso_U_13
_atom_site_aniso_U_23
C1 0.030(3) 0.045(4) 0.013(2) -0.007(3) 0.008(2) 0.002(2)
C2 0.031(3) 0.052(4) 0.028(3) 0.001(3) 0.012(2) -0.005(3)
C3 0.033(3) 0.045(4) 0.023(3) 0.004(3) 0.004(2) 0.009(3)
C4 0.034(3) 0.056(4) 0.021(3) -0.004(3) 0.011(2) -0.004(3)
C5 0.031(3) 0.045(4) 0.022(3) -0.008(3) 0.013(2) -0.003(3)
C6 0.047(4) 0.058(4) 0.023(3) -0.001(3) 0.013(3) -0.005(3)
C7 0.061(4) 0.065(5) 0.018(3) -0.001(4) 0.011(3) 0.007(3)
C8 0.054(4) 0.052(4) 0.021(3) 0.005(3) 0.003(3) 0.005(3)
C9 0.028(3) 0.034(3) 0.020(3) -0.007(2) 0.008(2) 0.000(2)
C10 0.035(3) 0.030(3) 0.022(3) -0.003(2) 0.012(2) -0.001(2)
C11 0.048(4) 0.037(4) 0.028(3) 0.006(3) 0.005(3) -0.005(3)
C12 0.055(4) 0.066(5) 0.026(3) -0.004(4) -0.003(3) -0.016(4)
C13 0.034(3) 0.066(5) 0.038(4) -0.005(3) 0.002(3) 0.011(4)
C14 0.036(3) 0.054(4) 0.053(4) 0.010(3) 0.018(3) 0.016(4)
C15 0.041(4) 0.044(4) 0.036(4) 0.003(3) 0.017(3) -0.001(3)
N1 0.036(3) 0.029(3) 0.020(2) -0.006(2) 0.009(2) -0.0038(19)
N2 0.037(3) 0.041(3) 0.020(2) 0.001(2) 0.006(2) 0.002(2)
O1 0.058(3) 0.052(3) 0.025(2) -0.001(2) 0.025(2) -0.007(2)
O2 0.049(3) 0.035(3) 0.031(2) 0.002(2) 0.014(2) 0.0060(18)
F1 0.054(3) 0.108(4) 0.041(2) 0.007(3) -0.011(2) 0.004(3)
S1 0.0375(8) 0.0328(8) 0.0178(6) 0.0000(6) 0.0114(6) -0.0001(5)
Br1 0.0469(5) 0.0939(7) 0.0258(4) 0.0185(4) 0.0077(3) 0.0211(4)
Br2 0.0489(5) 0.0793(7) 0.0482(5) 0.0071(4) 0.0276(4) -0.0095(4)

loop_
_atom_type_symbol
_atom_type_description
_atom_type_scat_dispersion_real
_atom_type_scat_dispersion_imag
_atom_type_scat_source
C C 0.0181 0.0091 'International Tables Vol C Tables 4.2.6.8 and 6.1.1.4'
H H 0.0000 0.0000 'International Tables Vol C Tables 4.2.6.8 and 6.1.1.4'
N N 0.0311 0.0180 'International Tables Vol C Tables 4.2.6.8 and 6.1.1.4'
O O 0.0492 0.0322 'International Tables Vol C Tables 4.2.6.8 and 6.1.1.4'
F F 0.0727 0.0534 'International Tables Vol C Tables 4.2.6.8 and 6.1.1.4'
S S 0.3331 0.5567 'International Tables Vol C Tables 4.2.6.8 and 6.1.1.4'
Br Br -0.6763 1.2805 'International Tables Vol C Tables 4.2.6.8 and 6.1.1.4'

loop_
_geom_angle_atom_site_label_1
_geom_angle_atom_site_label_2
_geom_angle_atom_site_label_3
_geom_angle
C2 C1 N1 121.8(5)
C2 C1 C9 117.9(5)
N1 C1 C9 120.2(5)
C1 C2 C3 122.4(6)
C1 C2 Br1 122.1(4)
C3 C2 Br1 115.4(5)
C4 C3 C2 119.5(6)
C4 C3 H3 120.2
C2 C3 H3 120.2
C3 C4 C5 121.0(6)
C3 C4 Br2 118.5(5)
C5 C4 Br2 120.4(4)
C4 C5 C6 124.2(6)
C4 C5 C9 118.6(5)
C6 C5 C9 117.2(6)
C7 C6 C5 119.1(6)
C7 C6 H6 120.4
C5 C6 H6 120.4
C6 C7 C8 119.3(6)
C6 C7 H7 120.4
C8 C7 H7 120.4
N2 C8 C7 124.9(7)
N2 C8 H8 117.5
C7 C8 H8 117.5
N2 C9 C5 122.8(5)
N2 C9 C1 116.9(5)
C5 C9 C1 120.3(6)
C11 C10 C15 120.6(6)
C11 C10 S1 118.8(5)
C15 C10 S1 120.6(5)
C10 C11 C12 119.2(6)
C10 C11 H11 120.4
C12 C11 H11 120.4
C13 C12 C11 118.6(7)
C13 C12 H12 120.7
C11 C12 H12 120.7
C12 C13 F1 118.4(7)
C12 C13 C14 124.1(6)
F1 C13 C14 117.5(7)
C13 C14 C15 117.7(7)
C13 C14 H14 121.1
C15 C14 H14 121.1
C10 C15 C14 119.8(6)
C10 C15 H15 120.1
C14 C15 H15 120.1
C1 N1 S1 118.4(4)
C1 N1 H1N 120.8
S1 N1 H1N 120.8
C8 N2 C9 116.5(6)
O1 S1 O2 120.3(3)
O1 S1 N1 106.2(3)
O2 S1 N1 107.0(3)
O1 S1 C10 107.5(3)
O2 S1 C10 106.9(3)
N1 S1 C10 108.5(3)

loop_
_geom_bond_atom_site_label_1
_geom_bond_atom_site_label_2
_geom_bond_distance
C1 C2 1.366(9)
C1 N1 1.427(7)
C1 C9 1.440(7)
C2 C3 1.416(9)
C2 Br1 1.885(6)
C3 C4 1.375(8)
C3 H3 0.9300
C4 C5 1.412(9)
C4 Br2 1.878(6)
C5 C6 1.419(8)
C5 C9 1.421(8)
C6 C7 1.366(11)
C6 H6 0.9300
C7 C8 1.383(10)
C7 H7 0.9300
C8 N2 1.330(7)
C8 H8 0.9300
C9 N2 1.370(8)
C10 C11 1.386(8)
C10 C15 1.387(9)
C10 S1 1.754(6)
C11 C12 1.391(9)
C11 H11 0.9300
C12 C13 1.354(11)
C12 H12 0.9300
C13 F1 1.359(8)
C13 C14 1.363(11)
C14 C15 1.393(10)
C14 H14 0.9300
C15 H15 0.9300
N1 S1 1.637(5)
N1 H1N 0.8600
O1 S1 1.422(4)
O2 S1 1.429(5)

loop_
_geom_hbond_atom_site_label_D
_geom_hbond_atom_site_label_H
_geom_hbond_atom_site_label_A
_geom_hbond_site_symmetry_A
_geom_hbond_distance_DH
_geom_hbond_distance_HA
_geom_hbond_distance_DA
_geom_hbond_angle_DHA
N1 H1N O2 1_565 0.86 2.37 3.000(7) 130
C11 H11 N2 1_545 0.93 2.51 3.421(9) 165

loop_
_geom_torsion_atom_site_label_1
_geom_torsion_atom_site_label_2
_geom_torsion_atom_site_label_3
_geom_torsion_atom_site_label_4
_geom_torsion
N1 C1 C2 C3 178.4(6)
C9 C1 C2 C3 -3.7(9)
N1 C1 C2 Br1 -4.4(9)
C9 C1 C2 Br1 173.5(4)
C1 C2 C3 C4 0.8(10)
Br1 C2 C3 C4 -176.6(5)
C2 C3 C4 C5 1.1(10)
C2 C3 C4 Br2 178.2(5)
C3 C4 C5 C6 -179.6(7)
Br2 C4 C5 C6 3.3(9)
C3 C4 C5 C9 0.2(9)
Br2 C4 C5 C9 -177.0(5)
C4 C5 C6 C7 -177.0(7)
C9 C5 C6 C7 3.2(10)
C5 C6 C7 C8 0.0(11)
C6 C7 C8 N2 -2.6(12)
C4 C5 C9 N2 175.8(6)
C6 C5 C9 N2 -4.5(9)
C4 C5 C9 C1 -3.1(9)
C6 C5 C9 C1 176.6(6)
C2 C1 C9 N2 -174.1(5)
N1 C1 C9 N2 3.8(8)
C2 C1 C9 C5 4.9(9)
N1 C1 C9 C5 -177.2(5)
C15 C10 C11 C12 -0.6(10)
S1 C10 C11 C12 180.0(6)
C10 C11 C12 C13 -0.7(12)
C11 C12 C13 F1 -179.6(7)
C11 C12 C13 C14 1.6(13)
C12 C13 C14 C15 -1.0(12)
F1 C13 C14 C15 -179.8(7)
C11 C10 C15 C14 1.2(10)
S1 C10 C15 C14 -179.4(5)
C13 C14 C15 C10 -0.4(10)
C2 C1 N1 S1 -86.7(6)
C9 C1 N1 S1 95.5(6)
C7 C8 N2 C9 1.5(11)
C5 C9 N2 C8 2.2(9)
C1 C9 N2 C8 -178.9(6)
C1 N1 S1 O1 173.4(4)
C1 N1 S1 O2 43.7(5)
C1 N1 S1 C10 -71.3(5)
C11 C10 S1 O1 -159.6(5)
C15 C10 S1 O1 21.1(6)
C11 C10 S1 O2 -29.1(6)
C15 C10 S1 O2 151.5(5)
C11 C10 S1 N1 86.0(6)
C15 C10 S1 N1 -93.4(5)

loop_
_cod_related_entry_id
_cod_related_entry_database
_cod_related_entry_code
1 ChemSpider 21126996
